data_9007139
loop_
_publ_author_name
'Reece, J. J.'
'Redfern, S. A. T.'
'Welch, M. D.'
'Henderson, C. M. B.'
'McCammon, C. A.'

_publ_section_title
;
 Temperature-dependent Fe-Mn order-disorder behaviour in amphiboles
 Sample: BM40798, T = 200 C
 Locality: Langban, Sweden
;
_journal_name_full 'Physics and Chemistry of Minerals'
_journal_page_first 562
_journal_page_last 570
_journal_paper_doi 10.1007/s00269-002-0267-1
_journal_volume 29
_journal_year 2002
_chemical_formula_sum 'Ca0.1 Fe3.938 H2 Mg1.25 Mn1.9 O24 Si7.812'
_chemical_name_mineral Manganogrunerite
_space_group_IT_number 12
_symmetry_space_group_name_Hall '-C 2y'
_symmetry_space_group_name_H-M 'C 1 2/m 1'
_cell_angle_alpha 90
_cell_angle_beta 102.0842
_cell_angle_gamma 90
_cell_length_a 9.64716
_cell_length_b 18.3470
_cell_length_c 5.34266
_cell_formula_units_Z 2
_cell_volume 924.678
_diffrn_ambient_temperature 473.15
_exptl_crystal_density_diffrn 3.463
_cod_original_formula_sum 'Mn1.9 Fe3.938 Mg1.25 Ca.1 Si7.812 H2 O24'
_cod_database_code 9007139

loop_
_symmetry_equiv_pos_as_xyz
x,y,z
1/2+x,1/2+y,z
x,-y,z
1/2+x,1/2-y,z
-x,y,-z
1/2-x,1/2+y,-z
-x,-y,-z
1/2-x,1/2-y,-z

loop_
_atom_site_label
_atom_site_fract_x
_atom_site_fract_y
_atom_site_fract_z
_atom_site_occupancy
_atom_site_U_iso_or_equiv
MnM1 0.00000 0.08830 0.50000 0.15000 0.00659
FeM1 0.00000 0.08830 0.50000 0.68300 0.00659
MgM1 0.00000 0.08830 0.50000 0.16700 0.00659
MnM2 0.00000 0.17940 0.00000 0.19000 0.00481
FeM2 0.00000 0.17940 0.00000 0.44200 0.00481
MgM2 0.00000 0.17940 0.00000 0.36800 0.00481
MnM3 0.00000 0.00000 0.00000 0.06000 0.02140
FeM3 0.00000 0.00000 0.00000 0.76000 0.02140
MgM3 0.00000 0.00000 0.00000 0.18000 0.02140
MnM4 0.00000 0.25030 0.50000 0.58000 0.04053
CaM4 0.00000 0.25030 0.50000 0.05000 0.04053
FeM4 0.00000 0.25030 0.50000 0.37000 0.04053
SiT1 0.28130 0.08450 0.26890 0.95300 0.00963
FeT1 0.28130 0.08450 0.26890 0.04700 0.00963
SiT2 0.30180 0.16650 0.78460 1.00000 0.00874
H1 0.20800 0.00000 0.71800 1.00000 0.10765
O1 0.11370 0.08870 0.20660 1.00000 0.01191
O2 0.12240 0.17360 0.71170 1.00000 0.00975
O3 0.11070 0.00000 0.71480 1.00000 0.00557
O4 0.37280 0.24160 0.76700 1.00000 0.01381
O5 0.34840 0.12850 0.05640 1.00000 0.01444
O6 0.34520 0.12120 0.55310 1.00000 0.01482
O7 0.33610 0.00000 0.27110 1.00000 0.01482
